data_7128982
loop_
_publ_author_name
'Liang, Qiuming'
'Hayashi, Kasumi'
'li, Longfei longfei'
'Song, Datong'

_publ_section_title
;
 Dioxygenation of unprotected mesoionic N&#x2011;heterocyclic olefins
;
_journal_name_full 'Chemical Communications'
_journal_paper_doi 10.1039/D1CC04695K
_journal_year 2021
_chemical_formula_sum 'C25 H26 B F4 N3'
_chemical_formula_weight 455.30
_space_group_crystal_system monoclinic
_space_group_IT_number 14
_space_group_name_Hall '-P 2yn'
_space_group_name_H-M_alt 'P 1 21/n 1'
_atom_sites_solution_hydrogens geom
_audit_creation_method SHELXL-2016/6
_audit_update_record
;
2021-08-19 deposited with the CCDC.	2021-09-22 downloaded from the CCDC.
;
_cell_angle_alpha 90
_cell_angle_beta 93.520(13)
_cell_angle_gamma 90
_cell_formula_units_Z 4
_cell_length_a 11.045(6)
_cell_length_b 13.979(6)
_cell_length_c 14.811(6)
_cell_measurement_reflns_used 32545
_cell_measurement_temperature 150(2)
_cell_measurement_theta_max 27.433
_cell_measurement_theta_min 3.224
_cell_volume 2282.5(18)
_computing_structure_refinement 'SHELXL-2016/6 (Sheldrick, 2016)'
_computing_structure_solution 'SHELXT 2018/2 (Sheldrick, 2018)'
_diffrn_ambient_temperature 150(2)
_diffrn_measured_fraction_theta_full 0.996
_diffrn_measured_fraction_theta_max 0.993
_diffrn_measurement_device_type 'Bruker Kappa Photon II'
_diffrn_measurement_method 'omega and phi scans'
_diffrn_radiation_type MoK\a
_diffrn_radiation_wavelength 0.71073
_diffrn_reflns_av_R_equivalents 0.1125
_diffrn_reflns_av_unetI/netI 0.1072
_diffrn_reflns_Laue_measured_fraction_full 0.996
_diffrn_reflns_Laue_measured_fraction_max 0.993
_diffrn_reflns_limit_h_max 14
_diffrn_reflns_limit_h_min -14
_diffrn_reflns_limit_k_max 18
_diffrn_reflns_limit_k_min -17
_diffrn_reflns_limit_l_max 19
_diffrn_reflns_limit_l_min -18
_diffrn_reflns_number 32545
_diffrn_reflns_point_group_measured_fraction_full 0.996
_diffrn_reflns_point_group_measured_fraction_max 0.993
_diffrn_reflns_theta_full 25.242
_diffrn_reflns_theta_max 27.433
_diffrn_reflns_theta_min 3.224
_exptl_absorpt_coefficient_mu 0.101
_exptl_absorpt_correction_T_max 0.7455
_exptl_absorpt_correction_T_min 0.6661
_exptl_absorpt_correction_type multi-scan
_exptl_absorpt_process_details
;
 SADABS 2016/2: Krause, L., Herbst-Irmer, R., Sheldrick G.M. & Stalke D.,
 J. Appl. Cryst. 48 (2015) 3-10
;
_exptl_crystal_colour colorless
_exptl_crystal_density_diffrn 1.325
_exptl_crystal_description rod
_exptl_crystal_F_000 952
_exptl_crystal_size_max 0.400
_exptl_crystal_size_mid 0.200
_exptl_crystal_size_min 0.200
_refine_diff_density_max 0.557
_refine_diff_density_min -0.503
_refine_diff_density_rms 0.060
_refine_ls_extinction_method none
_refine_ls_goodness_of_fit_ref 1.022
_refine_ls_hydrogen_treatment constr
_refine_ls_matrix_type full
_refine_ls_number_parameters 301
_refine_ls_number_reflns 5173
_refine_ls_number_restraints 0
_refine_ls_restrained_S_all 1.022
_refine_ls_R_factor_all 0.1422
_refine_ls_R_factor_gt 0.0670
_refine_ls_shift/su_max 0.000
_refine_ls_shift/su_mean 0.000
_refine_ls_structure_factor_coef Fsqd
_refine_ls_weighting_details 'w=1/[\s^2^(Fo^2^)+(0.0689P)^2^+1.6101P] where P=(Fo^2^+2Fc^2^)/3'
_refine_ls_weighting_scheme calc
_refine_ls_wR_factor_gt 0.1529
_refine_ls_wR_factor_ref 0.1823
_reflns_Friedel_coverage 0.000
_reflns_number_gt 2849
_reflns_number_total 5173
_reflns_threshold_expression 'I > 2\s(I)'
_cod_data_source_file d1cc04695k2.cif
_cod_data_source_block wl472
_cod_original_cell_volume 2282.4(18)
_cod_original_sg_symbol_H-M 'P 21/n'
_cod_database_code 7128982
_shelx_shelxl_version_number 2016/6
_shelx_space_group_comment
;
The symmetry employed for this shelxl refinement is uniquely defined
by the following loop, which should always be used as a source of
symmetry information in preference to the above space-group names.
They are only intended as comments.
;
_shelx_estimated_absorpt_t_min 0.961
_shelx_estimated_absorpt_t_max 0.980

loop_
_space_group_symop_operation_xyz
'x, y, z'
'-x+1/2, y+1/2, -z+1/2'
'-x, -y, -z'
'x-1/2, -y-1/2, z-1/2'

loop_
_atom_site_label
_atom_site_type_symbol
_atom_site_fract_x
_atom_site_fract_y
_atom_site_fract_z
_atom_site_U_iso_or_equiv
_atom_site_adp_type
_atom_site_occupancy
_atom_site_site_symmetry_order
_atom_site_calc_flag
_atom_site_refinement_flags_posn
_atom_site_refinement_flags_adp
_atom_site_refinement_flags_occupancy
_atom_site_disorder_assembly
_atom_site_disorder_group
F1 F 1.0466(5) 0.1106(3) 0.2606(3) 0.0667(10) Uiso 0.5 1 d . . P A 1
F1A F 1.0641(5) 0.0723(3) 0.2430(3) 0.0667(10) Uiso 0.5 1 d . . P A 2
N1 N 0.7285(2) 0.31661(15) 0.29897(14) 0.0255(5) Uani 1 1 d . . . . .
C1 C 1.0836(3) 0.4456(2) 0.35780(19) 0.0321(7) Uani 1 1 d . . . . .
H1 H 1.138985 0.394559 0.350847 0.038 Uiso 1 1 calc R U . . .
B1 B 0.9305(4) 0.0863(2) 0.2410(2) 0.0356(8) Uani 1 1 d . . . . .
F2 F 0.8936(3) 0.16744(18) 0.1993(2) 0.1149(12) Uani 1 1 d . . . . .
N2 N 0.6132(2) 0.29110(16) 0.30271(14) 0.0276(5) Uani 1 1 d . . . . .
C2 C 1.1221(3) 0.5394(2) 0.3466(2) 0.0392(8) Uani 1 1 d . . . . .
H2 H 1.203308 0.552253 0.332538 0.047 Uiso 1 1 calc R U . . .
F3 F 0.8859(2) 0.07617(18) 0.32524(14) 0.0793(8) Uani 1 1 d . . . . .
N3 N 0.6072(2) 0.25644(15) 0.38583(14) 0.0237(5) Uani 1 1 d . . . . .
C3 C 1.0406(3) 0.6141(2) 0.3561(2) 0.0382(8) Uani 1 1 d . . . . .
H3 H 1.065666 0.678364 0.347811 0.046 Uiso 1 1 calc R U . . .
F4 F 0.9003(2) 0.00949(15) 0.18915(15) 0.0736(7) Uani 1 1 d . . . . .
C4 C 0.9238(3) 0.5947(2) 0.37759(19) 0.0371(8) Uani 1 1 d . . . . .
H4 H 0.868411 0.645865 0.384101 0.045 Uiso 1 1 calc R U . . .
C5 C 0.8858(3) 0.50102(19) 0.38990(19) 0.0325(7) Uani 1 1 d . . . . .
H5 H 0.805244 0.488664 0.405787 0.039 Uiso 1 1 calc R U . . .
C6 C 0.9654(3) 0.42539(19) 0.37901(17) 0.0269(6) Uani 1 1 d . . . . .
C7 C 0.9287(3) 0.32132(19) 0.39158(19) 0.0287(7) Uani 1 1 d . . . . .
H7A H 0.972778 0.281548 0.349057 0.034 Uiso 1 1 calc R U . . .
H7AB H 0.956087 0.301393 0.453661 0.034 Uiso 1 1 calc R U . . .
C8 C 0.7962(3) 0.29993(18) 0.37748(17) 0.0237(6) Uani 1 1 d . . . . .
C9 C 0.7169(3) 0.25968(18) 0.43464(17) 0.0234(6) Uani 1 1 d . . . . .
C10 C 0.7404(2) 0.22081(18) 0.52718(17) 0.0233(6) Uani 1 1 d . . . . .
C11 C 0.8333(3) 0.15336(19) 0.54143(18) 0.0258(6) Uani 1 1 d . . . . .
H11 H 0.875700 0.130661 0.491823 0.031 Uiso 1 1 calc R U . . .
C12 C 0.8632(3) 0.11982(19) 0.62768(19) 0.0303(7) Uani 1 1 d . . . . .
H12 H 0.927271 0.074984 0.637388 0.036 Uiso 1 1 calc R U . . .
C13 C 0.8004(3) 0.1511(2) 0.69980(19) 0.0347(7) Uani 1 1 d . . . . .
H13 H 0.821099 0.127274 0.758803 0.042 Uiso 1 1 calc R U . . .
C14 C 0.7072(3) 0.2172(2) 0.68673(19) 0.0375(8) Uani 1 1 d . . . . .
H14 H 0.664592 0.238777 0.736692 0.045 Uiso 1 1 calc R U . . .
C15 C 0.6762(3) 0.2519(2) 0.60005(19) 0.0322(7) Uani 1 1 d . . . . .
H15 H 0.611722 0.296471 0.590642 0.039 Uiso 1 1 calc R U . . .
C16 C 0.4913(2) 0.22072(18) 0.41288(16) 0.0231(6) Uani 1 1 d . . . . .
C17 C 0.4082(3) 0.28578(19) 0.44488(17) 0.0262(6) Uani 1 1 d . . . . .
C18 C 0.2962(3) 0.24873(19) 0.46776(18) 0.0276(6) Uani 1 1 d . . . . .
H18 H 0.237501 0.291016 0.489844 0.033 Uiso 1 1 calc R U . . .
C19 C 0.2683(3) 0.15217(19) 0.45918(17) 0.0260(6) Uani 1 1 d . . . . .
C20 C 0.3554(3) 0.0906(2) 0.42696(18) 0.0275(6) Uani 1 1 d . . . . .
H20 H 0.336592 0.024545 0.420830 0.033 Uiso 1 1 calc R U . . .
C21 C 0.4682(3) 0.12231(18) 0.40355(17) 0.0244(6) Uani 1 1 d . . . . .
C22 C 0.4350(3) 0.39151(19) 0.4563(2) 0.0329(7) Uani 1 1 d . . . . .
H22A H 0.479326 0.414194 0.405067 0.049 Uiso 1 1 calc R U . . .
H22B H 0.484404 0.401839 0.512654 0.049 Uiso 1 1 calc R U . . .
H22C H 0.358641 0.426898 0.458383 0.049 Uiso 1 1 calc R U . . .
C23 C 0.1460(3) 0.1154(2) 0.4833(2) 0.0365(7) Uani 1 1 d . . . . .
H23A H 0.097151 0.099562 0.427899 0.055 Uiso 1 1 calc R U . . .
H23B H 0.104581 0.164730 0.516904 0.055 Uiso 1 1 calc R U . . .
H23C H 0.156956 0.057974 0.520932 0.055 Uiso 1 1 calc R U . . .
C24 C 0.5624(3) 0.05455(19) 0.37022(19) 0.0319(7) Uani 1 1 d . . . . .
H24A H 0.525697 -0.008469 0.358878 0.048 Uiso 1 1 calc R U . . .
H24B H 0.629770 0.048779 0.416132 0.048 Uiso 1 1 calc R U . . .
H24C H 0.592802 0.079442 0.314037 0.048 Uiso 1 1 calc R U . . .
C25 C 0.7671(3) 0.3586(2) 0.21428(18) 0.0335(7) Uani 1 1 d . . . . .
H25A H 0.710265 0.339571 0.164056 0.050 Uiso 1 1 calc R U . . .
H25B H 0.848606 0.335653 0.202927 0.050 Uiso 1 1 calc R U . . .
H25C H 0.768084 0.428468 0.219458 0.050 Uiso 1 1 calc R U . . .

loop_
_atom_site_aniso_label
_atom_site_aniso_U_11
_atom_site_aniso_U_22
_atom_site_aniso_U_33
_atom_site_aniso_U_23
_atom_site_aniso_U_13
_atom_site_aniso_U_12
N1 0.0318(15) 0.0219(12) 0.0230(11) 0.0021(9) 0.0038(10) -0.0028(10)
C1 0.0301(18) 0.0316(15) 0.0344(16) 0.0001(12) 0.0018(13) -0.0027(13)
B1 0.040(2) 0.0296(18) 0.0366(19) 0.0025(15) -0.0022(16) -0.0044(16)
F2 0.183(3) 0.0530(16) 0.108(2) 0.0169(14) 0.005(2) 0.0452(18)
N2 0.0324(15) 0.0258(12) 0.0246(12) 0.0021(9) 0.0014(10) -0.0021(11)
C2 0.035(2) 0.0371(18) 0.0452(18) 0.0023(14) 0.0048(15) -0.0149(15)
F3 0.096(2) 0.0937(18) 0.0504(13) -0.0208(12) 0.0250(12) -0.0341(15)
N3 0.0272(14) 0.0232(11) 0.0205(11) 0.0011(9) 0.0015(9) 0.0000(10)
C3 0.051(2) 0.0267(16) 0.0359(17) -0.0023(13) -0.0025(15) -0.0151(15)
F4 0.100(2) 0.0498(13) 0.0743(15) -0.0292(11) 0.0309(13) -0.0205(12)
C4 0.049(2) 0.0281(16) 0.0349(16) -0.0073(13) 0.0091(15) 0.0019(15)
C5 0.037(2) 0.0290(16) 0.0319(15) -0.0008(12) 0.0082(13) -0.0021(14)
C6 0.0297(17) 0.0266(15) 0.0245(14) -0.0003(11) 0.0023(12) -0.0068(12)
C7 0.0282(17) 0.0268(14) 0.0313(15) 0.0019(11) 0.0048(12) -0.0021(12)
C8 0.0255(16) 0.0205(13) 0.0252(13) 0.0020(11) 0.0029(11) 0.0002(11)
C9 0.0246(16) 0.0212(13) 0.0244(13) 0.0000(11) 0.0004(11) -0.0014(12)
C10 0.0231(16) 0.0240(14) 0.0225(13) 0.0025(11) -0.0003(11) -0.0067(11)
C11 0.0242(17) 0.0229(14) 0.0306(14) -0.0014(11) 0.0031(12) -0.0056(12)
C12 0.0290(18) 0.0242(14) 0.0372(16) 0.0048(12) -0.0018(13) -0.0022(12)
C13 0.037(2) 0.0416(17) 0.0253(15) 0.0102(13) -0.0025(13) -0.0085(15)
C14 0.041(2) 0.0456(18) 0.0275(15) 0.0050(13) 0.0118(13) 0.0008(16)
C15 0.0308(18) 0.0356(16) 0.0303(15) 0.0027(12) 0.0035(12) 0.0042(14)
C16 0.0209(16) 0.0270(14) 0.0213(13) 0.0000(11) 0.0017(11) -0.0047(12)
C17 0.0274(17) 0.0251(14) 0.0258(14) -0.0016(11) -0.0015(12) 0.0003(12)
C18 0.0238(16) 0.0301(15) 0.0291(14) -0.0029(12) 0.0033(12) 0.0051(13)
C19 0.0231(16) 0.0318(15) 0.0226(13) -0.0004(11) -0.0026(11) -0.0026(12)
C20 0.0292(18) 0.0240(14) 0.0290(14) -0.0017(11) -0.0019(12) -0.0057(12)
C21 0.0261(16) 0.0239(14) 0.0229(13) -0.0030(11) -0.0008(11) 0.0010(12)
C22 0.0378(19) 0.0235(15) 0.0374(16) -0.0023(12) 0.0028(14) 0.0017(13)
C23 0.0236(18) 0.0434(18) 0.0425(17) -0.0032(14) 0.0017(13) -0.0067(14)
C24 0.0343(19) 0.0280(15) 0.0336(16) -0.0035(12) 0.0022(13) 0.0027(13)
C25 0.046(2) 0.0325(16) 0.0225(14) 0.0061(12) 0.0064(13) -0.0048(14)

loop_
_atom_type_symbol
_atom_type_description
_atom_type_scat_dispersion_real
_atom_type_scat_dispersion_imag
_atom_type_scat_source
C C 0.0033 0.0016 'International Tables Vol C Tables 4.2.6.8 and 6.1.1.4'
H H 0.0000 0.0000 'International Tables Vol C Tables 4.2.6.8 and 6.1.1.4'
N N 0.0061 0.0033 'International Tables Vol C Tables 4.2.6.8 and 6.1.1.4'
F F 0.0171 0.0103 'International Tables Vol C Tables 4.2.6.8 and 6.1.1.4'
B B 0.0013 0.0007 'International Tables Vol C Tables 4.2.6.8 and 6.1.1.4'

loop_
_geom_angle_atom_site_label_1
_geom_angle_atom_site_label_2
_geom_angle_atom_site_label_3
_geom_angle
_geom_angle_site_symmetry_1
_geom_angle_site_symmetry_3
_geom_angle_publ_flag
N2 N1 C8 113.3(2) . . ?
N2 N1 C25 118.2(2) . . ?
C8 N1 C25 128.5(2) . . ?
C2 C1 C6 121.1(3) . . ?
F1 B1 F2 98.3(3) . . ?
F1 B1 F4 121.6(4) . . ?
F2 B1 F4 110.6(3) . . ?
F1 B1 F3 102.8(3) . . ?
F2 B1 F3 112.8(3) . . ?
F4 B1 F3 110.1(3) . . ?
F2 B1 F1A 113.1(4) . . ?
F4 B1 F1A 96.7(3) . . ?
F3 B1 F1A 112.3(3) . . ?
N1 N2 N3 103.8(2) . . ?
C1 C2 C3 119.4(3) . . ?
N2 N3 C9 112.5(2) . . ?
N2 N3 C16 118.4(2) . . ?
C9 N3 C16 129.1(2) . . ?
C4 C3 C2 119.8(3) . . ?
C3 C4 C5 120.8(3) . . ?
C6 C5 C4 120.2(3) . . ?
C5 C6 C1 118.7(3) . . ?
C5 C6 C7 122.5(3) . . ?
C1 C6 C7 118.8(3) . . ?
C8 C7 C6 116.0(2) . . ?
N1 C8 C9 104.9(2) . . ?
N1 C8 C7 124.5(2) . . ?
C9 C8 C7 130.6(2) . . ?
N3 C9 C8 105.3(2) . . ?
N3 C9 C10 125.0(2) . . ?
C8 C9 C10 129.6(3) . . ?
C15 C10 C11 119.7(2) . . ?
C15 C10 C9 122.1(2) . . ?
C11 C10 C9 118.1(2) . . ?
C12 C11 C10 120.0(3) . . ?
C13 C12 C11 120.3(3) . . ?
C12 C13 C14 120.4(3) . . ?
C13 C14 C15 119.9(3) . . ?
C14 C15 C10 119.7(3) . . ?
C17 C16 C21 123.5(3) . . ?
C17 C16 N3 118.6(2) . . ?
C21 C16 N3 117.9(2) . . ?
C16 C17 C18 116.7(2) . . ?
C16 C17 C22 123.1(3) . . ?
C18 C17 C22 120.2(3) . . ?
C19 C18 C17 122.1(3) . . ?
C18 C19 C20 118.5(3) . . ?
C18 C19 C23 120.4(3) . . ?
C20 C19 C23 121.1(3) . . ?
C21 C20 C19 122.5(3) . . ?
C20 C21 C16 116.7(2) . . ?
C20 C21 C24 121.9(2) . . ?
C16 C21 C24 121.4(3) . . ?

loop_
_geom_bond_atom_site_label_1
_geom_bond_atom_site_label_2
_geom_bond_distance
_geom_bond_site_symmetry_2
_geom_bond_publ_flag
F1 B1 1.340(6) . ?
F1A B1 1.487(6) . ?
N1 N2 1.327(3) . ?
N1 C8 1.364(3) . ?
N1 C25 1.471(3) . ?
C1 C2 1.391(4) . ?
C1 C6 1.391(4) . ?
B1 F2 1.343(4) . ?
B1 F4 1.350(4) . ?
B1 F3 1.376(4) . ?
N2 N3 1.328(3) . ?
C2 C3 1.392(5) . ?
N3 C9 1.373(3) . ?
N3 C16 1.453(3) . ?
C3 C4 1.375(4) . ?
C4 C5 1.391(4) . ?
C5 C6 1.390(4) . ?
C6 C7 1.525(4) . ?
C7 C8 1.496(4) . ?
C8 C9 1.376(4) . ?
C9 C10 1.482(4) . ?
C10 C15 1.397(4) . ?
C10 C11 1.400(4) . ?
C11 C12 1.382(4) . ?
C12 C13 1.380(4) . ?
C13 C14 1.388(4) . ?
C14 C15 1.395(4) . ?
C16 C17 1.396(4) . ?
C16 C21 1.405(4) . ?
C17 C18 1.402(4) . ?
C17 C22 1.515(4) . ?
C18 C19 1.389(4) . ?
C19 C20 1.396(4) . ?
C19 C23 1.508(4) . ?
C20 C21 1.386(4) . ?
C21 C24 1.512(4) . ?

loop_
_geom_torsion_atom_site_label_1
_geom_torsion_atom_site_label_2
_geom_torsion_atom_site_label_3
_geom_torsion_atom_site_label_4
_geom_torsion
_geom_torsion_site_symmetry_1
_geom_torsion_site_symmetry_2
_geom_torsion_site_symmetry_3
_geom_torsion_site_symmetry_4
_geom_torsion_publ_flag
C8 N1 N2 N3 -0.5(3) . . . . ?
C25 N1 N2 N3 179.9(2) . . . . ?
C6 C1 C2 C3 -0.5(4) . . . . ?
N1 N2 N3 C9 0.0(3) . . . . ?
N1 N2 N3 C16 -179.6(2) . . . . ?
C1 C2 C3 C4 0.8(4) . . . . ?
C2 C3 C4 C5 0.0(4) . . . . ?
C3 C4 C5 C6 -1.1(4) . . . . ?
C4 C5 C6 C1 1.5(4) . . . . ?
C4 C5 C6 C7 -180.0(3) . . . . ?
C2 C1 C6 C5 -0.7(4) . . . . ?
C2 C1 C6 C7 -179.3(3) . . . . ?
C5 C6 C7 C8 25.0(4) . . . . ?
C1 C6 C7 C8 -156.5(2) . . . . ?
N2 N1 C8 C9 0.7(3) . . . . ?
C25 N1 C8 C9 -179.7(2) . . . . ?
N2 N1 C8 C7 179.6(2) . . . . ?
C25 N1 C8 C7 -0.9(4) . . . . ?
C6 C7 C8 N1 59.2(3) . . . . ?
C6 C7 C8 C9 -122.2(3) . . . . ?
N2 N3 C9 C8 0.4(3) . . . . ?
C16 N3 C9 C8 180.0(2) . . . . ?
N2 N3 C9 C10 -176.0(2) . . . . ?
C16 N3 C9 C10 3.5(4) . . . . ?
N1 C8 C9 N3 -0.6(3) . . . . ?
C7 C8 C9 N3 -179.4(3) . . . . ?
N1 C8 C9 C10 175.6(2) . . . . ?
C7 C8 C9 C10 -3.2(5) . . . . ?
N3 C9 C10 C15 -58.6(4) . . . . ?
C8 C9 C10 C15 125.9(3) . . . . ?
N3 C9 C10 C11 123.8(3) . . . . ?
C8 C9 C10 C11 -51.8(4) . . . . ?
C15 C10 C11 C12 -1.7(4) . . . . ?
C9 C10 C11 C12 176.0(2) . . . . ?
C10 C11 C12 C13 1.2(4) . . . . ?
C11 C12 C13 C14 -0.5(4) . . . . ?
C12 C13 C14 C15 0.4(5) . . . . ?
C13 C14 C15 C10 -0.9(5) . . . . ?
C11 C10 C15 C14 1.6(4) . . . . ?
C9 C10 C15 C14 -176.0(3) . . . . ?
N2 N3 C16 C17 -84.1(3) . . . . ?
C9 N3 C16 C17 96.4(3) . . . . ?
N2 N3 C16 C21 94.7(3) . . . . ?
C9 N3 C16 C21 -84.9(3) . . . . ?
C21 C16 C17 C18 -0.5(4) . . . . ?
N3 C16 C17 C18 178.2(2) . . . . ?
C21 C16 C17 C22 178.9(3) . . . . ?
N3 C16 C17 C22 -2.5(4) . . . . ?
C16 C17 C18 C19 -0.1(4) . . . . ?
C22 C17 C18 C19 -179.4(2) . . . . ?
C17 C18 C19 C20 0.2(4) . . . . ?
C17 C18 C19 C23 -179.2(2) . . . . ?
C18 C19 C20 C21 0.2(4) . . . . ?
C23 C19 C20 C21 179.5(2) . . . . ?
C19 C20 C21 C16 -0.6(4) . . . . ?
C19 C20 C21 C24 179.0(2) . . . . ?
C17 C16 C21 C20 0.8(4) . . . . ?
N3 C16 C21 C20 -177.9(2) . . . . ?
C17 C16 C21 C24 -178.8(2) . . . . ?
N3 C16 C21 C24 2.5(4) . . . . ?
